data_4506319
loop_
_publ_author_name
'Lin, Lang'
'Yu, Rongmin'
'Yang, Wenbin'
'Wu, Xiao-Yuan'
'Lu, Can-Zhong'

_publ_section_title
;
 A Series of Chiral Metal--Organic Frameworks Based on Oxalyl
 Retro-Peptides: Synthesis, Characterization, Dichroism Spectra, and Gas
 Adsorption
;
_journal_issue 6
_journal_name_full 'Crystal Growth &amp; Design'
_journal_page_first 3304
_journal_paper_doi 10.1021/cg300440t
_journal_volume 12
_journal_year 2012
_chemical_absolute_configuration ad
_chemical_formula_moiety 'C18 H22 Cu2 N6 O6, 2(O)'
_chemical_formula_sum 'C18 H22 Cu2 N6 O8'
_chemical_formula_weight 577.50
_chemical_name_systematic
; 
 ? 
;
_space_group_IT_number 18
_space_group_name_Hall 'P 2 2ab'
_space_group_name_H-M_alt 'P 21 21 2'
_symmetry_space_group_name_Hall 'P 2 2ab'
_symmetry_space_group_name_H-M 'P 21 21 2'
_atom_sites_solution_hydrogens geom
_atom_sites_solution_primary direct
_atom_sites_solution_secondary difmap
_audit_creation_method SHELXL-97
_cell_angle_alpha 90.00
_cell_angle_beta 90.00
_cell_angle_gamma 90.00
_cell_formula_units_Z 4
_cell_length_a 10.764(4)
_cell_length_b 26.969(9)
_cell_length_c 9.724(3)
_cell_measurement_temperature 293(2)
_cell_volume 2822.8(17)
_computing_structure_refinement 'SHELXL-97 (Sheldrick, 1997)'
_computing_structure_solution 'SHELXS-97 (Sheldrick, 1990)'
_diffrn_ambient_temperature 293(2)
_diffrn_measured_fraction_theta_full 0.993
_diffrn_measured_fraction_theta_max 0.993
_diffrn_radiation_monochromator graphite
_diffrn_radiation_source 'fine-focus sealed tube'
_diffrn_radiation_type MoK\a
_diffrn_radiation_wavelength 0.71073
_diffrn_reflns_av_R_equivalents 0.0377
_diffrn_reflns_av_sigmaI/netI 0.0373
_diffrn_reflns_limit_h_max 13
_diffrn_reflns_limit_h_min -13
_diffrn_reflns_limit_k_max 35
_diffrn_reflns_limit_k_min -34
_diffrn_reflns_limit_l_max 12
_diffrn_reflns_limit_l_min -10
_diffrn_reflns_number 21880
_diffrn_reflns_theta_full 27.48
_diffrn_reflns_theta_max 27.48
_diffrn_reflns_theta_min 2.04
_exptl_absorpt_coefficient_mu 1.553
_exptl_absorpt_correction_T_max 0.8858
_exptl_absorpt_correction_T_min 0.8602
_exptl_absorpt_correction_type multi-scan
_exptl_crystal_density_diffrn 1.359
_exptl_crystal_density_method 'not measured'
_exptl_crystal_F_000 1176
_exptl_crystal_size_max 0.10
_exptl_crystal_size_mid 0.10
_exptl_crystal_size_min 0.08
_refine_diff_density_max 1.455
_refine_diff_density_min -0.760
_refine_diff_density_rms 0.127
_refine_ls_abs_structure_details 'Flack H D (1983), Acta Cryst. A39, 876-881'
_refine_ls_abs_structure_Flack 0.12(3)
_refine_ls_extinction_method none
_refine_ls_goodness_of_fit_ref 1.010
_refine_ls_hydrogen_treatment constr
_refine_ls_matrix_type full
_refine_ls_number_parameters 298
_refine_ls_number_reflns 6421
_refine_ls_number_restraints 198
_refine_ls_restrained_S_all 1.029
_refine_ls_R_factor_all 0.0809
_refine_ls_R_factor_gt 0.0622
_refine_ls_shift/su_max 0.001
_refine_ls_shift/su_mean 0.000
_refine_ls_structure_factor_coef Fsqd
_refine_ls_weighting_details 'calc w=1/[\s^2^(Fo^2^)+(0.1350P)^2^+1.4527P] where P=(Fo^2^+2Fc^2^)/3'
_refine_ls_weighting_scheme calc
_refine_ls_wR_factor_gt 0.1842
_refine_ls_wR_factor_ref 0.2047
_reflns_number_gt 4775
_reflns_number_total 6421
_reflns_threshold_expression >2sigma(I)
_cod_data_source_file cg300440t_si_002.cif
_cod_data_source_block compound1
_cod_original_cell_volume 2822.7(16)
_cod_original_sg_symbol_Hall 'P 2 2ab '
_cod_database_code 4506319

loop_
_symmetry_equiv_pos_as_xyz
'x, y, z'
'-x, -y, z'
'-x+1/2, y+1/2, -z'
'x+1/2, -y+1/2, -z'

loop_
_atom_site_label
_atom_site_type_symbol
_atom_site_fract_x
_atom_site_fract_y
_atom_site_fract_z
_atom_site_U_iso_or_equiv
_atom_site_adp_type
_atom_site_occupancy
_atom_site_symmetry_multiplicity
_atom_site_calc_flag
_atom_site_refinement_flags
Cu1 Cu 0.89000(6) 0.166094(19) 0.18680(8) 0.0347(2) Uani 1 1 d .
Cu2 Cu 1.11481(6) 0.33226(2) 0.31354(8) 0.0356(2) Uani 1 1 d .
C4 C 0.9880(5) 0.26030(18) 0.1796(6) 0.0360(11) Uani 1 1 d U
C5 C 1.0265(5) 0.23766(18) 0.3145(7) 0.0349(11) Uani 1 1 d U
N5 N 1.1038(5) 0.40089(15) 0.2478(5) 0.0406(13) Uani 1 1 d .
N2 N 0.8928(5) 0.09869(17) 0.2530(6) 0.0463(14) Uani 1 1 d .
O4 O 1.0136(4) 0.30481(13) 0.1556(4) 0.0473(11) Uani 1 1 d .
O3 O 0.9982(4) 0.19220(13) 0.3412(4) 0.0445(10) Uani 1 1 d .
O1 O 0.8160(4) 0.15320(14) 0.0050(5) 0.0489(11) Uani 1 1 d .
O5 O 1.1799(4) 0.34607(14) 0.5025(4) 0.0444(10) Uani 1 1 d .
N4 N 1.0905(4) 0.26795(16) 0.3909(5) 0.0358(10) Uani 1 1 d .
N3 N 0.9301(4) 0.22797(17) 0.1034(5) 0.0388(11) Uani 1 1 d .
O2 O 0.7153(4) 0.18789(18) 0.2938(5) 0.0548(12) Uani 1 1 d .
O6 O 1.2966(4) 0.31409(18) 0.2063(5) 0.0562(12) Uani 1 1 d .
C16 C 1.0355(5) 0.47664(17) 0.1916(7) 0.0424(13) Uani 1 1 d U
C15 C 1.1195(6) 0.4607(2) 0.0941(8) 0.0528(16) Uani 1 1 d U
C7 C 1.1819(5) 0.3087(2) 0.5837(7) 0.0410(13) Uani 1 1 d U
C2 C 0.8831(6) 0.2372(2) -0.0365(6) 0.0479(14) Uani 1 1 d U
H25A H 0.8191 0.2631 -0.0344 0.058 Uiso 1 1 calc R
C1 C 0.8268(6) 0.1883(2) -0.0839(7) 0.0438(14) Uani 1 1 d U
C17 C 1.0285(6) 0.4365(2) 0.2823(7) 0.0497(15) Uani 1 1 d U
C6 C 1.1408(5) 0.2581(2) 0.5231(6) 0.0430(13) Uani 1 1 d U
H28A H 1.0759 0.2438 0.5817 0.052 Uiso 1 1 calc R
N6 N 1.1581(5) 0.41578(17) 0.1320(6) 0.0494(15) Uani 1 1 d .
H6B H 1.2117 0.3985 0.0871 0.059 Uiso 1 1 calc R
C13 C 1.0584(8) 0.0679(3) 0.1019(9) 0.090(3) Uani 1 1 d U
H31A H 1.0406 0.0987 0.0568 0.136 Uiso 1 1 calc R
H31B H 1.0456 0.0410 0.0387 0.136 Uiso 1 1 calc R
H31C H 1.1432 0.0678 0.1326 0.136 Uiso 1 1 calc R
C18 C 0.9543(8) 0.4321(3) 0.4169(9) 0.082(2) Uani 1 1 d U
H30A H 0.9686 0.4001 0.4571 0.123 Uiso 1 1 calc R
H30B H 0.8673 0.4359 0.3978 0.123 Uiso 1 1 calc R
H30C H 0.9805 0.4574 0.4798 0.123 Uiso 1 1 calc R
C14 C 1.1640(8) 0.4848(3) -0.0330(9) 0.091(3) Uani 1 1 d U
H16A H 1.2209 0.4631 -0.0796 0.137 Uiso 1 1 calc R
H16B H 1.2056 0.5152 -0.0101 0.137 Uiso 1 1 calc R
H16C H 1.0947 0.4918 -0.0920 0.137 Uiso 1 1 calc R
N1 N 0.8343(5) 0.08301(17) 0.3716(6) 0.0503(15) Uani 1 1 d .
H5A H 0.7773 0.0994 0.4139 0.060 Uiso 1 1 calc R
C11 C 0.9648(5) 0.02354(17) 0.3157(7) 0.0439(13) Uani 1 1 d U
C8 C 1.2515(6) 0.2226(2) 0.5183(8) 0.0641(18) Uani 1 1 d U
H13A H 1.2251 0.1912 0.4826 0.096 Uiso 1 1 calc R
H13B H 1.2841 0.2183 0.6094 0.096 Uiso 1 1 calc R
H13C H 1.3148 0.2362 0.4598 0.096 Uiso 1 1 calc R
C12 C 0.9747(6) 0.0619(2) 0.2217(7) 0.0513(16) Uani 1 1 d U
C10 C 0.8784(6) 0.0385(2) 0.4122(8) 0.0571(17) Uani 1 1 d U
C9 C 0.8284(9) 0.0148(3) 0.5362(9) 0.104(3) Uani 1 1 d U
H42A H 0.8673 -0.0169 0.5488 0.156 Uiso 1 1 calc R
H42B H 0.7404 0.0104 0.5263 0.156 Uiso 1 1 calc R
H42C H 0.8448 0.0354 0.6147 0.156 Uiso 1 1 calc R
C3 C 0.9888(8) 0.2529(3) -0.1282(7) 0.087(2) Uani 1 1 d U
H43A H 1.0221 0.2838 -0.0960 0.130 Uiso 1 1 calc R
H43B H 0.9591 0.2569 -0.2206 0.130 Uiso 1 1 calc R
H43C H 1.0526 0.2281 -0.1264 0.130 Uiso 1 1 calc R
O1W O 1.4928(7) 0.3578(3) 0.3877(8) 0.115(2) Uiso 1 1 d .
O2W O 0.8404(12) 0.3699(5) 0.0277(14) 0.217(5) Uiso 1 1 d .

loop_
_atom_site_aniso_label
_atom_site_aniso_U_11
_atom_site_aniso_U_22
_atom_site_aniso_U_33
_atom_site_aniso_U_23
_atom_site_aniso_U_13
_atom_site_aniso_U_12
Cu1 0.0451(4) 0.0230(3) 0.0359(4) -0.0014(3) -0.0020(4) -0.0013(3)
Cu2 0.0437(4) 0.0249(3) 0.0382(4) 0.0000(3) -0.0042(4) -0.0024(3)
C4 0.047(2) 0.031(2) 0.030(3) -0.001(2) -0.001(2) -0.002(2)
C5 0.037(2) 0.032(2) 0.035(3) 0.001(2) 0.000(2) -0.0084(19)
N5 0.048(3) 0.025(2) 0.048(3) 0.002(2) 0.004(2) 0.006(2)
N2 0.052(3) 0.029(2) 0.058(4) -0.004(2) -0.002(3) 0.000(2)
O4 0.061(2) 0.0332(19) 0.048(3) 0.004(2) -0.014(2) -0.0127(19)
O3 0.065(2) 0.0258(16) 0.043(3) 0.0017(19) -0.011(2) -0.0068(18)
O1 0.062(3) 0.036(2) 0.050(3) -0.001(2) -0.002(2) -0.015(2)
O5 0.059(2) 0.039(2) 0.035(2) -0.002(2) -0.010(2) -0.011(2)
N4 0.040(2) 0.030(2) 0.037(3) 0.002(2) -0.004(2) -0.0032(19)
N3 0.052(3) 0.032(2) 0.033(3) 0.003(2) -0.008(2) -0.010(2)
O2 0.058(2) 0.069(3) 0.038(3) -0.003(3) 0.007(2) 0.024(2)
O6 0.057(2) 0.071(3) 0.041(3) 0.002(3) 0.013(2) 0.018(2)
C16 0.041(2) 0.026(2) 0.060(4) -0.001(3) -0.004(3) -0.002(2)
C15 0.046(3) 0.032(2) 0.080(4) 0.007(3) 0.006(3) 0.002(2)
C7 0.039(3) 0.045(3) 0.040(3) 0.001(3) -0.005(2) -0.013(2)
C2 0.063(3) 0.045(3) 0.036(3) 0.003(2) -0.008(3) -0.012(3)
C1 0.045(3) 0.044(3) 0.042(3) -0.008(3) 0.000(3) -0.006(2)
C17 0.054(3) 0.034(2) 0.061(4) 0.003(3) -0.007(3) 0.003(3)
C6 0.051(3) 0.040(2) 0.039(3) 0.001(2) -0.006(2) -0.014(2)
N6 0.048(3) 0.033(2) 0.067(4) 0.011(3) 0.017(3) 0.005(2)
C13 0.117(6) 0.068(4) 0.086(5) 0.026(4) 0.050(5) 0.041(4)
C18 0.083(5) 0.059(4) 0.103(6) 0.003(5) 0.017(5) 0.021(4)
C14 0.092(5) 0.066(4) 0.117(6) 0.038(5) 0.038(5) 0.026(4)
N1 0.055(3) 0.030(2) 0.066(4) 0.006(3) 0.019(3) 0.008(2)
C11 0.048(3) 0.024(2) 0.060(4) 0.001(3) 0.006(3) 0.009(2)
C8 0.073(4) 0.049(3) 0.070(4) -0.009(3) -0.026(3) 0.006(3)
C12 0.060(3) 0.025(2) 0.069(4) 0.001(3) 0.022(3) 0.012(2)
C10 0.064(3) 0.029(2) 0.079(4) 0.019(3) 0.020(4) 0.012(3)
C9 0.129(7) 0.056(4) 0.127(7) 0.047(5) 0.075(6) 0.026(4)
C3 0.113(6) 0.103(6) 0.044(4) 0.006(4) -0.001(4) -0.053(5)

loop_
_atom_type_symbol
_atom_type_description
_atom_type_scat_dispersion_real
_atom_type_scat_dispersion_imag
_atom_type_scat_source
C C 0.0033 0.0016 'International Tables Vol C Tables 4.2.6.8 and 6.1.1.4'
H H 0.0000 0.0000 'International Tables Vol C Tables 4.2.6.8 and 6.1.1.4'
N N 0.0061 0.0033 'International Tables Vol C Tables 4.2.6.8 and 6.1.1.4'
O O 0.0106 0.0060 'International Tables Vol C Tables 4.2.6.8 and 6.1.1.4'
Cu Cu 0.3201 1.2651 'International Tables Vol C Tables 4.2.6.8 and 6.1.1.4'

loop_
_geom_angle_atom_site_label_1
_geom_angle_atom_site_label_2
_geom_angle_atom_site_label_3
_geom_angle
_geom_angle_site_symmetry_1
_geom_angle_site_symmetry_3
N3 Cu1 N2 164.6(2) . .
N3 Cu1 O1 82.21(19) . .
N2 Cu1 O1 98.0(2) . .
N3 Cu1 O3 83.14(18) . .
N2 Cu1 O3 94.07(19) . .
O1 Cu1 O3 163.46(16) . .
N3 Cu1 O2 99.1(2) . .
N2 Cu1 O2 96.1(2) . .
O1 Cu1 O2 97.14(18) . .
O3 Cu1 O2 92.72(17) . .
N4 Cu2 N5 167.8(2) . .
N4 Cu2 O5 81.67(19) . .
N5 Cu2 O5 98.31(18) . .
N4 Cu2 O4 83.86(18) . .
N5 Cu2 O4 93.75(18) . .
O5 Cu2 O4 162.46(16) . .
N4 Cu2 O6 95.92(19) . .
N5 Cu2 O6 96.1(2) . .
O5 Cu2 O6 99.23(18) . .
O4 Cu2 O6 92.07(18) . .
O4 C4 N3 129.8(6) . .
O4 C4 C5 119.3(5) . .
N3 C4 C5 110.8(4) . .
O3 C5 N4 127.4(6) . .
O3 C5 C4 119.7(5) . .
N4 C5 C4 112.9(4) . .
C17 N5 N6 105.6(5) . .
C17 N5 Cu2 130.6(5) . .
N6 N5 Cu2 122.3(4) . .
N1 N2 C12 105.0(5) . .
N1 N2 Cu1 124.1(4) . .
C12 N2 Cu1 128.5(5) . .
C4 O4 Cu2 109.1(4) . .
C5 O3 Cu1 108.5(4) . .
C1 O1 Cu1 115.9(4) . .
C7 O5 Cu2 115.2(4) . .
C5 N4 C6 126.9(5) . .
C5 N4 Cu2 114.7(4) . .
C6 N4 Cu2 118.4(4) . .
C4 N3 C2 125.1(5) . .
C4 N3 Cu1 116.9(4) . .
C2 N3 Cu1 117.6(4) . .
C7 O2 Cu1 135.2(4) 4_456 .
C1 O6 Cu2 132.9(4) 4 .
C15 C16 C17 103.2(5) . .
C15 C16 C16 127.3(4) . 2_765
C17 C16 C16 129.3(5) . 2_765
N6 C15 C16 107.3(6) . .
N6 C15 C14 122.1(6) . .
C16 C15 C14 130.7(6) . .
O2 C7 O5 122.3(6) 4_556 .
O2 C7 C6 120.7(6) 4_556 .
O5 C7 C6 117.0(5) . .
N3 C2 C3 109.6(5) . .
N3 C2 C1 105.6(5) . .
C3 C2 C1 111.4(6) . .
O6 C1 O1 125.8(6) 4_455 .
O6 C1 C2 116.2(6) 4_455 .
O1 C1 C2 118.0(6) . .
N5 C17 C16 112.1(6) . .
N5 C17 C18 119.0(6) . .
C16 C17 C18 128.7(6) . .
N4 C6 C8 112.8(5) . .
N4 C6 C7 106.7(5) . .
C8 C6 C7 109.9(5) . .
C15 N6 N5 111.8(6) . .
C10 N1 N2 110.9(5) . .
C10 C11 C12 106.4(5) . .
C10 C11 C11 126.6(4) . 2_755
C12 C11 C11 127.0(5) . 2_755
C11 C12 N2 110.3(6) . .
C11 C12 C13 130.4(5) . .
N2 C12 C13 119.3(6) . .
N1 C10 C11 107.4(6) . .
N1 C10 C9 120.0(6) . .
C11 C10 C9 132.6(6) . .

loop_
_geom_bond_atom_site_label_1
_geom_bond_atom_site_label_2
_geom_bond_distance
_geom_bond_site_symmetry_2
Cu1 N3 1.905(5) .
Cu1 N2 1.929(5) .
Cu1 O1 1.970(5) .
Cu1 O3 2.026(4) .
Cu1 O2 2.228(4) .
Cu2 N4 1.909(4) .
Cu2 N5 1.962(4) .
Cu2 O5 2.001(4) .
Cu2 O4 2.023(4) .
Cu2 O6 2.271(4) .
C4 O4 1.254(6) .
C4 N3 1.302(7) .
C4 C5 1.506(6) .
C5 O3 1.290(6) .
C5 N4 1.301(7) .
N5 C17 1.301(7) .
N5 N6 1.331(7) .
N2 N1 1.380(7) .
N2 C12 1.362(7) .
O1 C1 1.287(7) .
O5 C7 1.281(7) .
N4 C6 1.420(8) .
N3 C2 1.473(8) .
O2 C7 1.247(8) 4_456
O6 C1 1.235(8) 4
C16 C15 1.379(9) .
C16 C17 1.398(8) .
C16 C16 1.474(10) 2_765
C15 N6 1.333(7) .
C15 C14 1.476(10) .
C7 O2 1.247(8) 4_556
C7 C6 1.551(8) .
C2 C3 1.506(9) .
C2 C1 1.524(8) .
C1 O6 1.235(8) 4_455
C17 C18 1.539(11) .
C6 C8 1.528(8) .
C13 C12 1.481(9) .
N1 C10 1.349(7) .
C11 C10 1.381(9) .
C11 C12 1.384(8) .
C11 C11 1.479(9) 2_755
C10 C9 1.468(10) .

loop_
_geom_torsion_atom_site_label_1
_geom_torsion_atom_site_label_2
_geom_torsion_atom_site_label_3
_geom_torsion_atom_site_label_4
_geom_torsion
_geom_torsion_site_symmetry_1
_geom_torsion_site_symmetry_4
O4 C4 C5 O3 178.5(6) . .
N3 C4 C5 O3 -1.5(7) . .
O4 C4 C5 N4 -3.4(7) . .
N3 C4 C5 N4 176.6(5) . .
N4 Cu2 N5 C17 18.5(14) . .
O5 Cu2 N5 C17 -70.6(6) . .
O4 Cu2 N5 C17 96.7(6) . .
O6 Cu2 N5 C17 -170.9(6) . .
N4 Cu2 N5 N6 -145.1(9) . .
O5 Cu2 N5 N6 125.8(5) . .
O4 Cu2 N5 N6 -66.9(5) . .
O6 Cu2 N5 N6 25.5(5) . .
N3 Cu1 N2 N1 148.3(7) . .
O1 Cu1 N2 N1 -121.8(5) . .
O3 Cu1 N2 N1 69.5(5) . .
O2 Cu1 N2 N1 -23.7(5) . .
N3 Cu1 N2 C12 -11.3(12) . .
O1 Cu1 N2 C12 78.5(6) . .
O3 Cu1 N2 C12 -90.2(6) . .
O2 Cu1 N2 C12 176.6(6) . .
N3 C4 O4 Cu2 -176.4(5) . .
C5 C4 O4 Cu2 3.6(6) . .
N4 Cu2 O4 C4 -2.3(4) . .
N5 Cu2 O4 C4 -170.3(4) . .
O5 Cu2 O4 C4 -36.9(8) . .
O6 Cu2 O4 C4 93.4(4) . .
N4 C5 O3 Cu1 177.1(5) . .
C4 C5 O3 Cu1 -5.1(6) . .
N3 Cu1 O3 C5 7.2(4) . .
N2 Cu1 O3 C5 172.0(4) . .
O1 Cu1 O3 C5 35.0(8) . .
O2 Cu1 O3 C5 -91.7(4) . .
N3 Cu1 O1 C1 0.8(4) . .
N2 Cu1 O1 C1 -163.7(5) . .
O3 Cu1 O1 C1 -27.0(9) . .
O2 Cu1 O1 C1 99.1(5) . .
N4 Cu2 O5 C7 2.7(4) . .
N5 Cu2 O5 C7 170.4(4) . .
O4 Cu2 O5 C7 37.5(8) . .
O6 Cu2 O5 C7 -92.0(5) . .
O3 C5 N4 C6 -1.8(10) . .
C4 C5 N4 C6 -179.7(5) . .
O3 C5 N4 Cu2 179.0(5) . .
C4 C5 N4 Cu2 1.1(6) . .
N5 Cu2 N4 C5 79.7(11) . .
O5 Cu2 N4 C5 170.5(4) . .
O4 Cu2 N4 C5 0.5(4) . .
O6 Cu2 N4 C5 -91.0(4) . .
N5 Cu2 N4 C6 -99.5(10) . .
O5 Cu2 N4 C6 -8.7(4) . .
O4 Cu2 N4 C6 -178.7(4) . .
O6 Cu2 N4 C6 89.8(4) . .
O4 C4 N3 C2 1.9(10) . .
C5 C4 N3 C2 -178.1(5) . .
O4 C4 N3 Cu1 -171.9(5) . .
C5 C4 N3 Cu1 8.1(6) . .
N2 Cu1 N3 C4 -89.2(9) . .
O1 Cu1 N3 C4 178.8(5) . .
O3 Cu1 N3 C4 -8.9(4) . .
O2 Cu1 N3 C4 82.8(4) . .
N2 Cu1 N3 C2 96.5(9) . .
O1 Cu1 N3 C2 4.5(4) . .
O3 Cu1 N3 C2 176.8(4) . .
O2 Cu1 N3 C2 -91.5(4) . .
N3 Cu1 O2 C7 -115.0(7) . 4_456
N2 Cu1 O2 C7 62.9(7) . 4_456
O1 Cu1 O2 C7 161.8(7) . 4_456
O3 Cu1 O2 C7 -31.5(7) . 4_456
N4 Cu2 O6 C1 114.1(6) . 4
N5 Cu2 O6 C1 -63.9(7) . 4
O5 Cu2 O6 C1 -163.4(6) . 4
O4 Cu2 O6 C1 30.1(6) . 4
C17 C16 C15 N6 -1.9(7) . .
C16 C16 C15 N6 -177.7(6) 2_765 .
C17 C16 C15 C14 177.2(8) . .
C16 C16 C15 C14 1.3(12) 2_765 .
Cu2 O5 C7 O2 -177.1(5) . 4_556
Cu2 O5 C7 C6 3.1(7) . .
C4 N3 C2 C3 58.2(8) . .
Cu1 N3 C2 C3 -128.0(5) . .
C4 N3 C2 C1 178.3(6) . .
Cu1 N3 C2 C1 -7.9(6) . .
Cu1 O1 C1 O6 173.3(5) . 4_455
Cu1 O1 C1 C2 -5.8(7) . .
N3 C2 C1 O6 -170.6(5) . 4_455
C3 C2 C1 O6 -51.7(8) . 4_455
N3 C2 C1 O1 8.7(8) . .
C3 C2 C1 O1 127.5(7) . .
N6 N5 C17 C16 -2.3(7) . .
Cu2 N5 C17 C16 -167.9(4) . .
N6 N5 C17 C18 -177.4(6) . .
Cu2 N5 C17 C18 17.0(9) . .
C15 C16 C17 N5 2.6(7) . .
C16 C16 C17 N5 178.3(6) 2_765 .
C15 C16 C17 C18 177.1(7) . .
C16 C16 C17 C18 -7.1(11) 2_765 .
C5 N4 C6 C8 71.8(8) . .
Cu2 N4 C6 C8 -109.1(5) . .
C5 N4 C6 C7 -167.5(5) . .
Cu2 N4 C6 C7 11.6(6) . .
O2 C7 C6 N4 171.0(5) 4_556 .
O5 C7 C6 N4 -9.2(7) . .
O2 C7 C6 C8 -66.5(8) 4_556 .
O5 C7 C6 C8 113.3(6) . .
C16 C15 N6 N5 0.6(7) . .
C14 C15 N6 N5 -178.5(7) . .
C17 N5 N6 C15 1.0(7) . .
Cu2 N5 N6 C15 168.1(5) . .
C12 N2 N1 C10 0.3(7) . .
Cu1 N2 N1 C10 -163.4(5) . .
C10 C11 C12 N2 -3.2(8) . .
C11 C11 C12 N2 178.5(6) 2_755 .
C10 C11 C12 C13 175.6(8) . .
C11 C11 C12 C13 -2.7(13) 2_755 .
N1 N2 C12 C11 1.8(7) . .
Cu1 N2 C12 C11 164.5(5) . .
N1 N2 C12 C13 -177.1(7) . .
Cu1 N2 C12 C13 -14.5(10) . .
N2 N1 C10 C11 -2.2(8) . .
N2 N1 C10 C9 -179.7(7) . .
C12 C11 C10 N1 3.2(8) . .
C11 C11 C10 N1 -178.4(7) 2_755 .
C12 C11 C10 C9 -179.7(9) . .
C11 C11 C10 C9 -1.4(14) 2_755 .
